data_2009310
loop_
_publ_author_name
'Pajunen, Aarne'
'Orama, Marjatta'
'Saarinen, Heikki'

_publ_section_title
;
 Diaqua{hydrogen bis[1-(2-pyridyl)ethanone
 oximato-<i>N</i>,<i>N</i>']}nickel(II) perchlorate hydrate
;
_journal_issue 12
_journal_name_full 'Acta Crystallographica Section C'
_journal_page_first 2075
_journal_page_last 2077
_journal_paper_doi 10.1107/S010827019901166X
_journal_volume 55
_journal_year 1999
_chemical_formula_iupac '[Ni (C7 H8 N2 O) (C7 H9 N2 O) (H2 O)2] Cl O4 , H2 O'
_chemical_formula_moiety 'C14 H19 Ni1 N4 O4 1+, Cl1 O4 1-, H2 O1'
_chemical_formula_sum 'C14 H21 Cl N4 Ni O9'
_chemical_formula_weight 483.50
_chemical_name_systematic
;
Diaqua{hydrogen bis[1-(pyridin-2-yl)ethanone oximato-N,N']}nickel(II)
perchlorate hydrate.
;
_space_group_IT_number 13
_symmetry_cell_setting monoclinic
_symmetry_space_group_name_Hall '-P 2yc'
_symmetry_space_group_name_H-M 'P 1 2/c 1'
_audit_creation_method SHELXL-97
_cell_angle_alpha 90.00
_cell_angle_beta 105.64(3)
_cell_angle_gamma 90.00
_cell_formula_units_Z 2
_cell_length_a 10.586(2)
_cell_length_b 11.925(2)
_cell_length_c 7.803(2)
_cell_measurement_reflns_used 25
_cell_measurement_temperature 193(2)
_cell_measurement_theta_max 12.01
_cell_measurement_theta_min 6.40
_cell_volume 948.6(4)
_computing_cell_refinement 'MSC/AFC Diffractometer Control Software'
_computing_data_collection
;
MSC/AFC Diffractometer Control Software
(Molecular Structure Corporation, 1993a)
;
_computing_data_reduction 'TEXSAN (Molecular Structure Corporation, 1993b)'
_computing_molecular_graphics 'SHELXTL/PC (Sheldrick, 1990)'
_computing_publication_material SHELXL97
_computing_structure_refinement 'SHELXL97 (Sheldrick, 1997a)'
_computing_structure_solution 'SHELXS97 (Sheldrick, 1997b)'
_diffrn_ambient_temperature 193(2)
_diffrn_measured_fraction_theta_full 0.947
_diffrn_measured_fraction_theta_max 0.947
_diffrn_measurement_device_type 'Rigaku AFC-7S'
_diffrn_measurement_method 2\q/\w
_diffrn_radiation_monochromator graphite
_diffrn_radiation_source 'fine-focus sealed tube'
_diffrn_radiation_type MoK\a
_diffrn_radiation_wavelength 0.71073
_diffrn_reflns_av_R_equivalents 0.013
_diffrn_reflns_av_sigmaI/netI 0.009
_diffrn_reflns_limit_h_max 12
_diffrn_reflns_limit_h_min -13
_diffrn_reflns_limit_k_max 0
_diffrn_reflns_limit_k_min -14
_diffrn_reflns_limit_l_max 9
_diffrn_reflns_limit_l_min 0
_diffrn_reflns_number 2108
_diffrn_reflns_theta_full 26.50
_diffrn_reflns_theta_max 26.50
_diffrn_reflns_theta_min 2.63
_diffrn_standards_decay_% 1.3
_diffrn_standards_interval_count 200
_diffrn_standards_number 3
_exptl_absorpt_coefficient_mu 1.221
_exptl_absorpt_correction_type none
_exptl_crystal_colour 'light green'
_exptl_crystal_density_diffrn 1.693
_exptl_crystal_density_method 'not measured'
_exptl_crystal_description prismatic
_exptl_crystal_F_000 500
_exptl_crystal_size_max 0.45
_exptl_crystal_size_mid 0.45
_exptl_crystal_size_min 0.45
_refine_diff_density_max 0.292
_refine_diff_density_min -0.819
_refine_ls_extinction_coef 0.0154(16)
_refine_ls_extinction_method 'SHELXL97 (Sheldrick, 1997a)'
_refine_ls_goodness_of_fit_ref 1.115
_refine_ls_hydrogen_treatment mixed
_refine_ls_matrix_type full
_refine_ls_number_parameters 197
_refine_ls_number_reflns 1962
_refine_ls_number_restraints 0
_refine_ls_restrained_S_all 1.115
_refine_ls_R_factor_all 0.030
_refine_ls_R_factor_gt 0.030
_refine_ls_shift/su_max 0.001
_refine_ls_shift/su_mean 0.000
_refine_ls_structure_factor_coef Fsqd
_refine_ls_weighting_details 'w = 1/[\s^2^(Fo^2^)+(0.0418P)^2^+1.0452P] where P=(Fo^2^+2Fc^2^)/3'
_refine_ls_weighting_scheme calc
_refine_ls_wR_factor_ref 0.084
_reflns_number_gt 1934
_reflns_number_total 1962
_reflns_threshold_expression I>2\s(I)
_cod_data_source_file os1079.cif
_cod_data_source_block I
_cod_original_cell_volume 948.6(3)
_cod_original_sg_symbol_H-M 'P 2/c'
_cod_original_formula_sum 'C14 H21 Cl1 N4 Ni1 O9'
_cod_database_code 2009310

loop_
_symmetry_equiv_pos_as_xyz
'x, y, z'
'-x, y, -z+1/2'
'-x, -y, -z'
'x, -y, z-1/2'

loop_
_atom_site_label
_atom_site_fract_x
_atom_site_fract_y
_atom_site_fract_z
_atom_site_U_iso_or_equiv
_atom_site_adp_type
_atom_site_calc_flag
_atom_site_refinement_flags
_atom_site_occupancy
_atom_site_disorder_assembly
_atom_site_disorder_group
_atom_site_type_symbol
Ni 0 0.20513(3) 0.25 0.01571(13) Uani d S 1 . . Ni
Cl 0.5032(3) 0.26195(10) 0.2171(2) 0.0272(4) Uani d P 0.50 . . Cl
O1 -0.10180(15) -0.02492(12) 0.1315(2) 0.0239(3) Uani d . 1 . . O
H1A 0 -0.034(6) 0.25 0.083(19) Uiso d S 1 . . H
O2 0.12045(15) 0.20966(12) 0.0721(2) 0.0224(3) Uani d . 1 . . O
H2A 0.2003 0.2233 0.1245 0.050(10) Uiso d R 1 . . H
H2B 0.1155 0.1522 0.0062 0.043(9) Uiso d R 1 . . H
O3 0.5088(4) 0.1720(3) 0.0986(5) 0.0416(9) Uani d P 0.50 . . O
O4 0.5087(6) 0.3664(4) 0.1267(7) 0.0654(14) Uani d P 0.50 . . O
O5 0.6126(4) 0.2575(5) 0.3713(6) 0.0503(11) Uani d P 0.50 . . O
O6 0.3836(4) 0.2587(6) 0.2669(7) 0.0728(17) Uani d P 0.50 . . O
O7 0 0.3507(3) 0.75 0.0589(9) Uani d S 1 . . O
H7 0.0370 0.3037 0.8296 0.088(10) Uiso d R 1 . . H
N1 -0.13772(18) 0.30476(15) 0.0705(2) 0.0206(4) Uani d . 1 . . N
N2 -0.11734(17) 0.08773(14) 0.0953(2) 0.0189(4) Uani d . 1 . . N
C1 -0.1447(2) 0.4167(2) 0.0559(3) 0.0276(5) Uani d . 1 . . C
H1 -0.093(3) 0.459(2) 0.136(4) 0.024(7) Uiso d . 1 . . H
C2 -0.2360(3) 0.4716(2) -0.0786(4) 0.0354(6) Uani d . 1 . . C
H2 -0.228(4) 0.561(3) -0.072(5) 0.060(10) Uiso d . 1 . . H
C3 -0.3225(3) 0.4095(2) -0.2048(4) 0.0364(6) Uani d . 1 . . C
H3 -0.383(3) 0.441(3) -0.299(4) 0.044(8) Uiso d . 1 . . H
C4 -0.3173(2) 0.2929(2) -0.1923(3) 0.0301(5) Uani d . 1 . . C
H4 -0.372(3) 0.252(3) -0.277(4) 0.031(7) Uiso d . 1 . . H
C5 -0.2252(2) 0.24344(19) -0.0523(3) 0.0211(4) Uani d . 1 . . C
C6 -0.2168(2) 0.11995(19) -0.0276(3) 0.0217(4) Uani d . 1 . . C
C7 -0.3196(3) 0.0440(2) -0.1356(4) 0.0333(6) Uani d . 1 . . C
H7A -0.306(4) -0.024(4) -0.092(5) 0.069(12) Uiso d . 1 . . H
H7B -0.324(4) 0.055(4) -0.259(6) 0.083(14) Uiso d . 1 . . H
H7C -0.398(4) 0.065(4) -0.118(5) 0.068(12) Uiso d . 1 . . H

loop_
_atom_site_aniso_label
_atom_site_aniso_U_11
_atom_site_aniso_U_22
_atom_site_aniso_U_33
_atom_site_aniso_U_12
_atom_site_aniso_U_13
_atom_site_aniso_U_23
Ni 0.01494(19) 0.0127(2) 0.0179(2) 0 0.00172(14) 0
Cl 0.0174(5) 0.0320(5) 0.0309(13) -0.0001(5) 0.0046(10) -0.0057(5)
O1 0.0237(8) 0.0137(7) 0.0313(8) -0.0014(6) 0.0023(6) -0.0031(6)
O2 0.0214(8) 0.0198(8) 0.0266(8) -0.0007(6) 0.0073(6) -0.0028(6)
O3 0.058(2) 0.0319(19) 0.037(2) -0.0028(18) 0.0175(18) -0.0121(16)
O4 0.088(4) 0.034(2) 0.065(3) -0.002(2) 0.005(3) 0.012(2)
O5 0.0251(19) 0.077(3) 0.043(2) 0.006(2) -0.0018(17) -0.009(2)
O6 0.021(2) 0.138(5) 0.063(3) -0.013(3) 0.017(2) -0.037(3)
O7 0.071(2) 0.0466(19) 0.060(2) 0.000 0.0178(17) 0.000
N1 0.0203(9) 0.0197(9) 0.0211(9) 0.0030(7) 0.0041(7) 0.0007(7)
N2 0.0182(8) 0.0150(8) 0.0230(8) -0.0002(7) 0.0046(7) -0.0016(7)
C1 0.0323(12) 0.0189(11) 0.0301(12) 0.0051(9) 0.0056(10) 0.0021(9)
C2 0.0382(14) 0.0279(13) 0.0407(14) 0.0121(11) 0.0117(11) 0.0117(10)
C3 0.0294(12) 0.0434(15) 0.0337(13) 0.0129(11) 0.0043(10) 0.0172(11)
C4 0.0219(11) 0.0399(14) 0.0256(12) 0.0021(10) 0.0015(9) 0.0047(10)
C5 0.0170(9) 0.0253(11) 0.0214(10) 0.0027(8) 0.0057(8) 0.0005(8)
C6 0.0171(9) 0.0243(11) 0.0234(10) -0.0005(8) 0.0049(8) -0.0036(8)
C7 0.0218(12) 0.0335(14) 0.0382(14) -0.0042(10) -0.0033(10) -0.0082(11)

loop_
_atom_type_symbol
_atom_type_description
_atom_type_scat_dispersion_real
_atom_type_scat_dispersion_imag
_atom_type_scat_source
C C 0.0033 0.0016 'International Tables Vol C Tables 4.2.6.8 and 6.1.1.4'
H H 0.0000 0.0000 'International Tables Vol C Tables 4.2.6.8 and 6.1.1.4'
N N 0.0061 0.0033 'International Tables Vol C Tables 4.2.6.8 and 6.1.1.4'
O O 0.0106 0.0060 'International Tables Vol C Tables 4.2.6.8 and 6.1.1.4'
Cl Cl 0.1484 0.1585 'International Tables Vol C Tables 4.2.6.8 and 6.1.1.4'
Ni Ni 0.3393 1.1124 'International Tables Vol C Tables 4.2.6.8 and 6.1.1.4'

loop_
_geom_angle_atom_site_label_1
_geom_angle_atom_site_label_2
_geom_angle_atom_site_label_3
_geom_angle_site_symmetry_1
_geom_angle_site_symmetry_3
_geom_angle
_geom_angle_publ_flag
N2 Ni N2 . 2 93.20(10) yes
N2 Ni N1 . 2 171.10(7) ?
N2 Ni N1 2 2 77.91(7) ?
N2 Ni N1 . . 77.91(7) yes
N2 Ni N1 2 . 171.10(7) ?
N1 Ni N1 2 . 110.98(10) yes
N2 Ni O2 . . 90.45(7) yes
N2 Ni O2 2 . 91.55(6) ?
N1 Ni O2 2 . 89.45(7) ?
N1 Ni O2 . . 88.90(7) yes
N2 Ni O2 . 2 91.55(7) ?
N2 Ni O2 2 2 90.45(7) ?
N1 Ni O2 2 2 88.90(7) ?
N1 Ni O2 . 2 89.45(7) ?
O2 Ni O2 . 2 177.08(8) ?
Cl Cl O6 2_655 2_655 106.7(7) ?
Cl Cl O5 2_655 2_655 100.0(7) ?
O6 Cl O5 2_655 2_655 152.9(3) ?
Cl Cl O6 2_655 . 52.2(6) ?
O6 Cl O6 2_655 . 158.55(18) ?
O5 Cl O6 2_655 . 47.8(3) ?
Cl Cl O3 2_655 . 131.19(18) ?
O6 Cl O3 2_655 . 79.9(4) ?
O5 Cl O3 2_655 . 79.3(3) ?
O6 Cl O3 . . 110.6(3) ?
Cl Cl O5 2_655 . 58.3(6) ?
O6 Cl O5 2_655 . 48.4(3) ?
O5 Cl O5 2_655 . 157.86(16) ?
O6 Cl O5 . . 110.4(3) ?
O3 Cl O5 . . 110.6(3) ?
Cl Cl O4 2_655 . 120.1(2) ?
O6 Cl O4 2_655 . 84.6(4) ?
O5 Cl O4 2_655 . 85.9(3) ?
O6 Cl O4 . . 108.3(4) ?
O3 Cl O4 . . 108.6(3) ?
O5 Cl O4 . . 108.3(3) ?
Cl Cl O4 2_655 2_655 44.73(18) ?
O6 Cl O4 2_655 2_655 102.2(4) ?
O5 Cl O4 2_655 2_655 99.8(3) ?
O6 Cl O4 . 2_655 66.3(3) ?
O3 Cl O4 . 2_655 175.8(3) ?
O5 Cl O4 . 2_655 68.8(3) ?
O4 Cl O4 . 2_655 75.4(4) ?
Cl Cl O3 2_655 2_655 36.06(14) ?
O6 Cl O3 2_655 2_655 100.5(3) ?
O5 Cl O3 2_655 2_655 98.4(3) ?
O6 Cl O3 . 2_655 60.8(3) ?
O3 Cl O3 . 2_655 95.3(3) ?
O5 Cl O3 . 2_655 61.8(3) ?
O4 Cl O3 . 2_655 156.1(3) ?
O4 Cl O3 2_655 2_655 80.7(2) ?
N2 O1 H1A . . 106(3) ?
Ni O2 H2A . . 112.7 ?
Ni O2 H2B . . 115.2 ?
H2A O2 H2B . . 109.6 ?
Cl O3 O6 . 2_655 43.4(2) ?
Cl O3 O5 . 2_655 45.3(2) ?
O6 O3 O5 2_655 2_655 87.4(3) ?
Cl O3 Cl . 2_655 12.75(7) ?
O6 O3 Cl 2_655 2_655 47.6(2) ?
O5 O3 Cl 2_655 2_655 47.57(19) ?
Cl O4 O6 . 2_655 41.3(2) ?
Cl O4 Cl . 2_655 15.16(9) ?
O6 O4 Cl 2_655 2_655 47.3(2) ?
O6 O5 Cl 2_655 2_655 75.1(3) ?
O6 O5 Cl 2_655 . 53.4(3) ?
Cl O5 Cl 2_655 . 21.67(14) ?
O6 O5 O3 2_655 2_655 111.9(5) ?
Cl O5 O3 2_655 2_655 55.4(2) ?
Cl O5 O3 . 2_655 70.6(2) ?
O5 O6 Cl 2_655 2_655 78.2(4) ?
O5 O6 Cl 2_655 . 57.1(3) ?
Cl O6 Cl 2_655 . 21.15(16) ?
O5 O6 O3 2_655 2_655 114.2(5) ?
Cl O6 O3 2_655 2_655 56.8(3) ?
Cl O6 O3 . 2_655 71.6(3) ?
O5 O6 O4 2_655 2_655 106.4(5) ?
Cl O6 O4 2_655 2_655 54.2(3) ?
Cl O6 O4 . 2_655 66.4(3) ?
O3 O6 O4 2_655 2_655 84.9(3) ?
C1 N1 C5 . . 117.8(2) ?
C1 N1 Ni . . 129.33(16) ?
C5 N1 Ni . . 112.73(14) ?
C6 N2 O1 . . 118.51(17) ?
C6 N2 Ni . . 119.06(15) ?
O1 N2 Ni . . 122.02(13) ?
N1 C1 C2 . . 123.2(2) ?
N1 C1 H1 . . 120.0(18) ?
C2 C1 H1 . . 116.8(18) ?
C3 C2 C1 . . 119.0(2) ?
C3 C2 H2 . . 126.9(19) ?
C1 C2 H2 . . 114.1(19) ?
C2 C3 C4 . . 118.9(2) ?
C2 C3 H3 . . 123(2) ?
C4 C3 H3 . . 118(2) ?
C5 C4 C3 . . 119.1(2) ?
C5 C4 H4 . . 121.7(19) ?
C3 C4 H4 . . 119.2(19) ?
N1 C5 C4 . . 122.0(2) ?
N1 C5 C6 . . 116.01(18) ?
C4 C5 C6 . . 122.0(2) ?
N2 C6 C5 . . 113.83(19) ?
N2 C6 C7 . . 124.8(2) ?
C5 C6 C7 . . 121.4(2) ?
C6 C7 H7A . . 109(3) ?
C6 C7 H7B . . 108(3) ?
H7A C7 H7B . . 118(4) ?
C6 C7 H7C . . 108(3) ?
H7A C7 H7C . . 105(4) ?
H7B C7 H7C . . 108(3) ?

loop_
_geom_bond_atom_site_label_1
_geom_bond_atom_site_label_2
_geom_bond_site_symmetry_2
_geom_bond_distance
_geom_bond_publ_flag
Ni N2 . 2.0375(18) yes
Ni N2 2 2.0375(18) ?
Ni N1 2 2.0971(19) ?
Ni N1 . 2.0971(19) yes
Ni O2 . 2.1236(16) yes
Ni O2 2 2.1236(16) ?
Cl Cl 2_655 0.536(2) ?
Cl O6 2_655 1.172(5) ?
Cl O5 2_655 1.235(5) ?
Cl O6 . 1.422(5) ?
Cl O3 . 1.428(4) ?
Cl O5 . 1.429(5) ?
Cl O4 . 1.441(5) ?
Cl O4 2_655 1.771(5) ?
Cl O3 2_655 1.826(4) ?
O1 N2 . 1.373(2) yes
O1 H1A . 1.221(6) ?
O2 H2A . 0.8500 ?
O2 H2B . 0.8500 ?
O3 O6 2_655 1.681(8) ?
O3 O5 2_655 1.706(6) ?
O3 Cl 2_655 1.826(4) ?
O4 O6 2_655 1.769(7) ?
O4 Cl 2_655 1.771(5) ?
O5 O6 2_655 1.091(6) ?
O5 Cl 2_655 1.235(5) ?
O5 O3 2_655 1.706(6) ?
O6 O5 2_655 1.091(6) ?
O6 Cl 2_655 1.172(5) ?
O6 O3 2_655 1.681(8) ?
O6 O4 2_655 1.769(7) ?
O7 H7 . 0.8500 ?
N1 C1 . 1.340(3) ?
N1 C5 . 1.353(3) ?
N2 C6 . 1.277(3) ?
C1 C2 . 1.385(3) ?
C1 H1 . 0.87(3) ?
C2 C3 . 1.368(4) ?
C2 H2 . 1.07(4) ?
C3 C4 . 1.393(4) ?
C3 H3 . 0.91(3) ?
C4 C5 . 1.385(3) ?
C4 H4 . 0.90(3) ?
C5 C6 . 1.485(3) ?
C6 C7 . 1.490(3) ?
C7 H7A . 0.87(5) ?
C7 H7B . 0.96(5) ?
C7 H7C . 0.91(4) ?

loop_
_geom_hbond_atom_site_label_D
_geom_hbond_atom_site_label_H
_geom_hbond_atom_site_label_A
_geom_hbond_site_symmetry_A
_geom_hbond_distance_DH
_geom_hbond_distance_HA
_geom_hbond_distance_DA
_geom_hbond_angle_DHA
O1 H1A O1 2 1.222(6) 1.222(6) 2.432(3) 169(6)
O2 H2A O5 2_655 0.85 2.01 2.799(4) 153.3
O2 H2A O6 . 0.85 2.00 2.851(5) 175.0
O2 H2B O1 3 0.85 1.84 2.692(2) 177.9
O7 H7 O2 1_556 0.85 2.17 3.007(3) 167.5

loop_
_geom_torsion_atom_site_label_1
_geom_torsion_atom_site_label_2
_geom_torsion_atom_site_label_3
_geom_torsion_atom_site_label_4
_geom_torsion_site_symmetry_1
_geom_torsion_site_symmetry_4
_geom_torsion
Cl Cl O3 O6 2_655 2_655 -103.4(10)
O5 Cl O3 O6 2_655 2_655 162.6(4)
O6 Cl O3 O6 . 2_655 -160.5(5)
O5 Cl O3 O6 . 2_655 -38.0(4)
O4 Cl O3 O6 . 2_655 80.7(4)
O4 Cl O3 O6 2_655 2_655 -119(4)
O3 Cl O3 O6 2_655 2_655 -99.8(3)
Cl Cl O3 O5 2_655 2_655 94.0(9)
O6 Cl O3 O5 2_655 2_655 -162.6(4)
O6 Cl O3 O5 . 2_655 36.8(4)
O5 Cl O3 O5 . 2_655 159.4(3)
O4 Cl O3 O5 . 2_655 -81.9(4)
O4 Cl O3 O5 2_655 2_655 78(4)
O3 Cl O3 O5 2_655 2_655 97.6(3)
O6 Cl O3 Cl 2_655 2_655 103.4(10)
O5 Cl O3 Cl 2_655 2_655 -94.0(9)
O6 Cl O3 Cl . 2_655 -57.2(9)
O5 Cl O3 Cl . 2_655 65.4(9)
O4 Cl O3 Cl . 2_655 -175.9(11)
O4 Cl O3 Cl 2_655 2_655 -16(4)
O3 Cl O3 Cl 2_655 2_655 3.6(8)
Cl Cl O4 O6 2_655 2_655 106.2(9)
O5 Cl O4 O6 2_655 2_655 -154.6(4)
O6 Cl O4 O6 . 2_655 162.5(4)
O3 Cl O4 O6 . 2_655 -77.4(4)
O5 Cl O4 O6 . 2_655 42.8(4)
O4 Cl O4 O6 2_655 2_655 104.1(4)
O3 Cl O4 O6 2_655 2_655 103.8(9)
O6 Cl O4 Cl 2_655 2_655 -106.2(9)
O5 Cl O4 Cl 2_655 2_655 99.2(8)
O6 Cl O4 Cl . 2_655 56.3(7)
O3 Cl O4 Cl . 2_655 176.4(10)
O5 Cl O4 Cl . 2_655 -63.4(7)
O4 Cl O4 Cl 2_655 2_655 -2.1(8)
O3 Cl O4 Cl 2_655 2_655 -2.3(6)
Cl Cl O5 O6 2_655 2_655 -179.4(6)
O5 Cl O5 O6 2_655 2_655 167.6(11)
O6 Cl O5 O6 . 2_655 176.8(8)
O3 Cl O5 O6 . 2_655 54.1(6)
O4 Cl O5 O6 . 2_655 -64.8(6)
O4 Cl O5 O6 2_655 2_655 -130.4(6)
O3 Cl O5 O6 2_655 2_655 138.9(6)
O6 Cl O5 Cl 2_655 2_655 179.4(6)
O5 Cl O5 Cl 2_655 2_655 -13.0(14)
O6 Cl O5 Cl . 2_655 -3.8(4)
O3 Cl O5 Cl . 2_655 -126.5(2)
O4 Cl O5 Cl . 2_655 114.6(3)
O4 Cl O5 Cl 2_655 2_655 49.0(2)
O3 Cl O5 Cl 2_655 2_655 -41.67(18)
Cl Cl O5 O3 2_655 2_655 41.67(18)
O6 Cl O5 O3 2_655 2_655 -138.9(6)
O5 Cl O5 O3 2_655 2_655 28.6(13)
O6 Cl O5 O3 . 2_655 37.9(4)
O3 Cl O5 O3 . 2_655 -84.8(4)
O4 Cl O5 O3 . 2_655 156.3(3)
O4 Cl O5 O3 2_655 2_655 90.7(3)
Cl Cl O6 O5 2_655 2_655 -179.4(6)
O6 Cl O6 O5 2_655 2_655 -168.8(15)
O3 Cl O6 O5 . 2_655 -52.6(5)
O5 Cl O6 O5 . 2_655 -175.3(6)
O4 Cl O6 O5 . 2_655 66.3(5)
O4 Cl O6 O5 2_655 2_655 130.5(6)
O3 Cl O6 O5 2_655 2_655 -137.0(5)
O6 Cl O6 Cl 2_655 2_655 11(2)
O5 Cl O6 Cl 2_655 2_655 179.4(6)
O3 Cl O6 Cl . 2_655 126.8(3)
O5 Cl O6 Cl . 2_655 4.1(4)
O4 Cl O6 Cl . 2_655 -114.3(3)
O4 Cl O6 Cl 2_655 2_655 -50.1(2)
O3 Cl O6 Cl 2_655 2_655 42.4(2)
Cl Cl O6 O3 2_655 2_655 -42.4(2)
O6 Cl O6 O3 2_655 2_655 -31.8(19)
O5 Cl O6 O3 2_655 2_655 137.0(5)
O3 Cl O6 O3 . 2_655 84.4(4)
O5 Cl O6 O3 . 2_655 -38.3(4)
O4 Cl O6 O3 . 2_655 -156.7(3)
O4 Cl O6 O3 2_655 2_655 -92.5(3)
Cl Cl O6 O4 2_655 2_655 50.1(2)
O6 Cl O6 O4 2_655 2_655 60.7(19)
O5 Cl O6 O4 2_655 2_655 -130.5(6)
O3 Cl O6 O4 . 2_655 176.9(3)
O5 Cl O6 O4 . 2_655 54.2(4)
O4 Cl O6 O4 . 2_655 -64.2(4)
O3 Cl O6 O4 2_655 2_655 92.5(3)
N2 Ni N1 C1 . . -177.7(2)
N2 Ni N1 C1 2 . 179.9(4)
N1 Ni N1 C1 2 . 1.94(18)
O2 Ni N1 C1 . . -87.0(2)
O2 Ni N1 C1 2 . 90.5(2)
N2 Ni N1 C5 . . -2.27(14)
N2 Ni N1 C5 2 . -4.6(5)
N1 Ni N1 C5 2 . 177.41(17)
O2 Ni N1 C5 . . 88.43(15)
O2 Ni N1 C5 2 . -93.98(15)
N2 Ni N2 C6 2 . 177.38(19)
N1 Ni N2 C6 2 . 179.6(4)
N1 Ni N2 C6 . . -2.26(16)
O2 Ni N2 C6 . . -91.04(16)
O2 Ni N2 C6 2 . 86.84(16)
N2 Ni N2 O1 2 . 4.87(11)
N1 Ni N2 O1 2 . 7.1(5)
N1 Ni N2 O1 . . -174.77(16)
O2 Ni N2 O1 . . 96.45(15)
O2 Ni N2 O1 2 . -85.67(15)
C5 N1 C1 C2 . . -0.4(4)
Ni N1 C1 C2 . . 174.92(18)
N1 C1 C2 C3 . . -1.0(4)
C1 C2 C3 C4 . . 1.0(4)
C2 C3 C4 C5 . . 0.2(4)
C1 N1 C5 C4 . . 1.7(3)
Ni N1 C5 C4 . . -174.33(17)
C1 N1 C5 C6 . . -178.0(2)
Ni N1 C5 C6 . . 5.9(2)
C3 C4 C5 N1 . . -1.7(4)
C3 C4 C5 C6 . . 178.1(2)
O1 N2 C6 C5 . . 178.70(17)
Ni N2 C6 C5 . . 5.9(2)
O1 N2 C6 C7 . . 0.6(3)
Ni N2 C6 C7 . . -172.13(19)
N1 C5 C6 N2 . . -7.9(3)
C4 C5 C6 N2 . . 172.4(2)
N1 C5 C6 C7 . . 170.3(2)
C4 C5 C6 C7 . . -9.5(3)
